data_7231434
loop_
_publ_author_name
'Jiang, Qian'
'Zhang, Mingguang'
'Wang, Zhonglong'
'Song, Jie'
'Yang, Yiqin'
'Li, Wenchao'
'Gu, Wen'
'Xu, Xu'
'Xu, Haijun'
'Wang, Shifa'

_publ_section_title
;
 Nopinone-based aggregation-induced emission (AIE)-active difluoroboron
 \b-diketonate complex: photophysical, electrochemical and
 electroluminescence properties
;
_journal_issue 52
_journal_name_full 'RSC Advances'
_journal_page_first 30055
_journal_paper_doi 10.1039/C8RA05031G
_journal_volume 8
_journal_year 2018
_chemical_formula_sum 'C17 H19 N0 O2'
_chemical_formula_weight 255.32
_chemical_name_systematic
; 
 ? 
;
_space_group_IT_number 145
_symmetry_space_group_name_Hall 'P 32'
_symmetry_space_group_name_H-M 'P 32'
_atom_sites_solution_hydrogens geom
_atom_sites_solution_primary direct
_atom_sites_solution_secondary difmap
_audit_creation_method SHELXL-97
_audit_update_record
;
2018-06-12 deposited with the CCDC.
2018-08-14 downloaded from the CCDC.
;
_cell_angle_alpha 90.00
_cell_angle_beta 90.00
_cell_angle_gamma 120.00
_cell_formula_units_Z 3
_cell_length_a 9.5307(4)
_cell_length_b 9.5307(4)
_cell_length_c 12.9688(7)
_cell_measurement_temperature 130(2)
_cell_volume 1020.19(8)
_computing_structure_refinement 'SHELXL-97 (Sheldrick, 1997)'
_computing_structure_solution 'SHELXS-97 (Sheldrick, 1990)'
_diffrn_ambient_temperature 130(2)
_diffrn_measured_fraction_theta_full 0.976
_diffrn_measured_fraction_theta_max 0.976
_diffrn_radiation_monochromator graphite
_diffrn_radiation_source 'fine-focus sealed tube'
_diffrn_radiation_type MoK\a
_diffrn_radiation_wavelength 0.71073
_diffrn_reflns_av_R_equivalents 0.0571
_diffrn_reflns_av_sigmaI/netI 0.0689
_diffrn_reflns_limit_h_max 12
_diffrn_reflns_limit_h_min -12
_diffrn_reflns_limit_k_max 12
_diffrn_reflns_limit_k_min -12
_diffrn_reflns_limit_l_max 17
_diffrn_reflns_limit_l_min -17
_diffrn_reflns_number 10947
_diffrn_reflns_theta_full 28.97
_diffrn_reflns_theta_max 28.97
_diffrn_reflns_theta_min 2.47
_exptl_absorpt_coefficient_mu 0.080
_exptl_crystal_density_diffrn 1.247
_exptl_crystal_density_method 'not measured'
_exptl_crystal_F_000 411
_refine_diff_density_max 0.383
_refine_diff_density_min -0.258
_refine_diff_density_rms 0.060
_refine_ls_abs_structure_details 'Flack H D (1983), Acta Cryst. A39, 876-881'
_refine_ls_abs_structure_Flack 4(2)
_refine_ls_extinction_method none
_refine_ls_goodness_of_fit_ref 1.030
_refine_ls_hydrogen_treatment mixed
_refine_ls_matrix_type full
_refine_ls_number_parameters 172
_refine_ls_number_reflns 3153
_refine_ls_number_restraints 1
_refine_ls_restrained_S_all 1.030
_refine_ls_R_factor_all 0.0886
_refine_ls_R_factor_gt 0.0696
_refine_ls_shift/su_max 0.000
_refine_ls_shift/su_mean 0.000
_refine_ls_structure_factor_coef Fsqd
_refine_ls_weighting_details 'calc w=1/[\s^2^(Fo^2^)+(0.0507P)^2^+1.1314P] where P=(Fo^2^+2Fc^2^)/3'
_refine_ls_weighting_scheme calc
_refine_ls_wR_factor_gt 0.1416
_refine_ls_wR_factor_ref 0.1517
_reflns_number_gt 2596
_reflns_number_total 3153
_reflns_threshold_expression >2sigma(I)
_cod_data_source_file c8ra05031g2.cif
_cod_data_source_block xhj
_cod_database_code 7231434

loop_
_symmetry_equiv_pos_as_xyz
'x, y, z'
'-y, x-y, z+2/3'
'-x+y, -x, z+1/3'

loop_
_atom_site_label
_atom_site_type_symbol
_atom_site_fract_x
_atom_site_fract_y
_atom_site_fract_z
_atom_site_U_iso_or_equiv
_atom_site_adp_type
_atom_site_occupancy
_atom_site_symmetry_multiplicity
_atom_site_calc_flag
_atom_site_refinement_flags
O2 O 0.7163(2) 0.5459(3) 0.17880(17) 0.0249(5) Uani 1 1 d .
O1 O 0.7517(3) 0.6028(3) 0.36623(18) 0.0257(5) Uani 1 1 d .
C10 C 0.8778(3) 0.6222(4) 0.1697(2) 0.0184(6) Uani 1 1 d .
C6 C 1.0110(4) 0.7131(4) 0.4462(2) 0.0204(6) Uani 1 1 d .
H6A H 0.9581 0.6942 0.5154 0.025 Uiso 1 1 calc R
C14 C 1.0259(4) 0.6235(4) -0.1431(2) 0.0195(6) Uani 1 1 d .
C8 C 0.9764(4) 0.6843(4) 0.2542(2) 0.0181(6) Uani 1 1 d .
C12 C 0.8427(4) 0.4903(4) -0.0006(2) 0.0208(6) Uani 1 1 d .
H12A H 0.7488 0.3985 0.0260 0.025 Uiso 1 1 calc R
C15 C 1.1114(4) 0.7586(4) -0.0813(2) 0.0218(6) Uani 1 1 d .
H15A H 1.2025 0.8519 -0.1090 0.026 Uiso 1 1 calc R
C11 C 0.9312(3) 0.6246(4) 0.0623(2) 0.0181(6) Uani 1 1 d .
C16 C 1.0667(4) 0.7608(4) 0.0207(2) 0.0203(6) Uani 1 1 d .
H16A H 1.1280 0.8544 0.0620 0.024 Uiso 1 1 calc R
C3 C 1.2627(4) 0.9520(4) 0.5267(3) 0.0284(7) Uani 1 1 d .
H3A H 1.3575 1.0581 0.5123 0.043 Uiso 1 1 calc R
H3B H 1.2985 0.8780 0.5519 0.043 Uiso 1 1 calc R
H3C H 1.1954 0.9637 0.5793 0.043 Uiso 1 1 calc R
C5 C 1.1224(4) 0.6396(4) 0.4288(3) 0.0213(6) Uani 1 1 d .
H5A H 1.1766 0.6321 0.4919 0.026 Uiso 1 1 calc R
H5B H 1.0708 0.5362 0.3901 0.026 Uiso 1 1 calc R
C9 C 1.1608(3) 0.7638(4) 0.2521(2) 0.0201(6) Uani 1 1 d .
H9A H 1.2075 0.8691 0.2157 0.024 Uiso 1 1 calc R
H9B H 1.1922 0.6938 0.2139 0.024 Uiso 1 1 calc R
C17 C 1.0799(4) 0.6235(4) -0.2554(3) 0.0217(6) Uani 1 1 d .
H17A H 1.1764 0.7280 -0.2706 0.033 Uiso 1 1 calc R
H17B H 0.9923 0.6062 -0.3026 0.033 Uiso 1 1 calc R
H17C H 1.1052 0.5364 -0.2642 0.033 Uiso 1 1 calc R
C7 C 0.9014(4) 0.6643(4) 0.3547(2) 0.0192(6) Uani 1 1 d .
C13 C 0.8897(4) 0.4884(4) -0.1016(2) 0.0210(6) Uani 1 1 d .
H13A H 0.8289 0.3948 -0.1430 0.025 Uiso 1 1 calc R
C4 C 1.2282(4) 0.7908(4) 0.3618(2) 0.0201(6) Uani 1 1 d .
H4A H 1.3475 0.8336 0.3667 0.024 Uiso 1 1 calc R
C2 C 1.1639(4) 0.8835(4) 0.4279(2) 0.0219(6) Uani 1 1 d .
C1 C 1.1408(5) 1.0144(4) 0.3772(3) 0.0300(7) Uani 1 1 d .
H1A H 1.2461 1.1137 0.3703 0.045 Uiso 1 1 calc R
H1B H 1.0689 1.0361 0.4198 0.045 Uiso 1 1 calc R
H1C H 1.0926 0.9777 0.3087 0.045 Uiso 1 1 calc R

loop_
_atom_site_aniso_label
_atom_site_aniso_U_11
_atom_site_aniso_U_22
_atom_site_aniso_U_33
_atom_site_aniso_U_23
_atom_site_aniso_U_13
_atom_site_aniso_U_12
O2 0.0154(10) 0.0315(13) 0.0272(12) -0.0003(10) -0.0009(9) 0.0113(10)
O1 0.0165(11) 0.0334(13) 0.0259(12) 0.0020(10) 0.0063(9) 0.0115(10)
C10 0.0185(14) 0.0152(13) 0.0225(16) 0.0013(11) 0.0021(12) 0.0092(12)
C6 0.0208(15) 0.0228(15) 0.0182(15) 0.0017(12) 0.0053(12) 0.0113(13)
C14 0.0226(15) 0.0240(16) 0.0171(15) 0.0021(12) -0.0007(12) 0.0156(13)
C8 0.0171(14) 0.0181(14) 0.0190(14) 0.0000(11) 0.0012(11) 0.0088(12)
C12 0.0157(14) 0.0206(15) 0.0239(17) 0.0016(12) -0.0010(12) 0.0076(12)
C15 0.0206(15) 0.0200(15) 0.0237(17) 0.0051(12) -0.0007(12) 0.0093(13)
C11 0.0167(14) 0.0204(14) 0.0203(15) 0.0008(12) -0.0014(12) 0.0116(12)
C16 0.0207(15) 0.0180(14) 0.0219(15) -0.0013(11) -0.0022(12) 0.0094(12)
C3 0.0269(17) 0.0276(17) 0.0258(17) -0.0034(13) -0.0024(13) 0.0098(15)
C5 0.0231(15) 0.0189(14) 0.0226(15) 0.0019(12) 0.0008(12) 0.0109(13)
C9 0.0170(14) 0.0209(15) 0.0176(15) -0.0013(12) 0.0024(11) 0.0060(12)
C17 0.0221(15) 0.0153(14) 0.0256(17) 0.0001(11) -0.0048(12) 0.0077(12)
C7 0.0208(15) 0.0157(13) 0.0216(16) 0.0014(11) 0.0026(12) 0.0094(12)
C13 0.0210(15) 0.0185(14) 0.0226(16) -0.0031(12) -0.0046(12) 0.0092(12)
C4 0.0176(14) 0.0214(15) 0.0190(15) 0.0009(12) 0.0006(11) 0.0082(12)
C2 0.0221(15) 0.0214(15) 0.0199(15) -0.0008(12) 0.0003(12) 0.0093(13)
C1 0.0367(19) 0.0205(16) 0.0326(19) -0.0013(13) -0.0050(15) 0.0141(15)

loop_
_atom_type_symbol
_atom_type_description
_atom_type_scat_dispersion_real
_atom_type_scat_dispersion_imag
_atom_type_scat_source
C C 0.0033 0.0016 'International Tables Vol C Tables 4.2.6.8 and 6.1.1.4'
H H 0.0000 0.0000 'International Tables Vol C Tables 4.2.6.8 and 6.1.1.4'
N N 0.0061 0.0033 'International Tables Vol C Tables 4.2.6.8 and 6.1.1.4'
O O 0.0106 0.0060 'International Tables Vol C Tables 4.2.6.8 and 6.1.1.4'

loop_
_geom_angle_atom_site_label_1
_geom_angle_atom_site_label_2
_geom_angle_atom_site_label_3
_geom_angle
O2 C10 C8 121.2(3)
O2 C10 C11 112.6(3)
C8 C10 C11 126.2(3)
C7 C6 C5 105.9(2)
C7 C6 C2 110.2(2)
C5 C6 C2 87.3(2)
C7 C6 H6A 116.5
C5 C6 H6A 116.5
C2 C6 H6A 116.5
C15 C14 C13 118.4(3)
C15 C14 C17 120.3(3)
C13 C14 C17 121.2(3)
C10 C8 C7 118.3(3)
C10 C8 C9 124.8(3)
C7 C8 C9 116.7(2)
C13 C12 C11 120.9(3)
C13 C12 H12A 119.5
C11 C12 H12A 119.5
C14 C15 C16 121.5(3)
C14 C15 H15A 119.3
C16 C15 H15A 119.3
C12 C11 C16 118.7(3)
C12 C11 C10 119.5(3)
C16 C11 C10 121.8(3)
C15 C16 C11 119.9(3)
C15 C16 H16A 120.1
C11 C16 H16A 120.1
C2 C3 H3A 109.5
C2 C3 H3B 109.5
H3A C3 H3B 109.5
C2 C3 H3C 109.5
H3A C3 H3C 109.5
H3B C3 H3C 109.5
C4 C5 C6 86.3(2)
C4 C5 H5A 114.3
C6 C5 H5A 114.3
C4 C5 H5B 114.3
C6 C5 H5B 114.3
H5A C5 H5B 111.4
C8 C9 C4 110.4(2)
C8 C9 H9A 109.6
C4 C9 H9A 109.6
C8 C9 H9B 109.6
C4 C9 H9B 109.6
H9A C9 H9B 108.1
C14 C17 H17A 109.5
C14 C17 H17B 109.5
H17A C17 H17B 109.5
C14 C17 H17C 109.5
H17A C17 H17C 109.5
H17B C17 H17C 109.5
O1 C7 C8 122.7(3)
O1 C7 C6 120.4(3)
C8 C7 C6 116.8(3)
C12 C13 C14 120.5(3)
C12 C13 H13A 119.7
C14 C13 H13A 119.7
C9 C4 C5 110.0(2)
C9 C4 C2 110.8(3)
C5 C4 C2 87.8(2)
C9 C4 H4A 115.0
C5 C4 H4A 115.0
C2 C4 H4A 115.0
C1 C2 C3 108.8(3)
C1 C2 C4 119.1(3)
C3 C2 C4 111.7(3)
C1 C2 C6 118.4(3)
C3 C2 C6 111.8(3)
C4 C2 C6 85.5(2)
C2 C1 H1A 109.5
C2 C1 H1B 109.5
H1A C1 H1B 109.5
C2 C1 H1C 109.5
H1A C1 H1C 109.5
H1B C1 H1C 109.5

loop_
_geom_bond_atom_site_label_1
_geom_bond_atom_site_label_2
_geom_bond_distance
O2 C10 1.339(4)
O1 C7 1.251(4)
C10 C8 1.370(4)
C10 C11 1.479(4)
C6 C7 1.494(4)
C6 C5 1.554(4)
C6 C2 1.566(4)
C6 H6A 1.0000
C14 C15 1.384(4)
C14 C13 1.400(4)
C14 C17 1.544(4)
C8 C7 1.452(4)
C8 C9 1.527(4)
C12 C13 1.387(4)
C12 C11 1.391(4)
C12 H12A 0.9500
C15 C16 1.392(4)
C15 H15A 0.9500
C11 C16 1.403(4)
C16 H16A 0.9500
C3 C2 1.530(4)
C3 H3A 0.9800
C3 H3B 0.9800
C3 H3C 0.9800
C5 C4 1.547(4)
C5 H5A 0.9900
C5 H5B 0.9900
C9 C4 1.530(4)
C9 H9A 0.9900
C9 H9B 0.9900
C17 H17A 0.9800
C17 H17B 0.9800
C17 H17C 0.9800
C13 H13A 0.9500
C4 C2 1.559(4)
C4 H4A 1.0000
C2 C1 1.521(4)
C1 H1A 0.9800
C1 H1B 0.9800
C1 H1C 0.9800
